data_7222906
loop_
_publ_author_name
'Jones, P. G.'

_publ_section_title
;
 The space group of (TTM-TTF)^2+^ ((AuCl~4~)^-^)~2~ (TTM-TTF =
 Tetra(methylthio)tetrathiofulvalene)
;
_journal_name_full
;
Zeitschrift fuer Naturforschung, Teil B. Anorganische Chemie, Organische 
Chemie (42,1987-)
;
_journal_page_first 243
_journal_page_last 244
_journal_paper_doi 10.1515/znb-1989-0225
_journal_volume 44
_journal_year 1989
_chemical_formula_sum 'C10 Au2 Cl8 S8'
_chemical_name_systematic 'S8 C10 (Au Cl4)2'
_space_group_IT_number 12
_symmetry_space_group_name_Hall '-C 2y'
_symmetry_space_group_name_H-M 'C 1 2/m 1'
_cell_angle_alpha 90
_cell_angle_beta 97.05
_cell_angle_gamma 90
_cell_formula_units_Z 2
_cell_length_a 14.799
_cell_length_b 11.513
_cell_length_c 8.034
_cell_volume 1358.491
_citation_journal_id_ASTM ZNBSEN
_cod_data_source_file Jones_ZNBSEN_1989_1774.cif
_cod_data_source_block C10Au2Cl8S8
_cod_database_code 7222906

loop_
_symmetry_equiv_pos_as_xyz
x,y,z
-x,y,-z
-x,-y,-z
x,-y,z
x+1/2,y+1/2,z
-x+1/2,y+1/2,-z
-x+1/2,-y+1/2,-z
x+1/2,-y+1/2,z

loop_
_atom_site_label
_atom_site_type_symbol
_atom_site_fract_x
_atom_site_fract_y
_atom_site_fract_z
_atom_site_occupancy
_atom_site_U_iso_or_equiv
_atom_site_attached_hydrogens
Au1 Au+3 0.14489 0 0.11475 1 0.0 0
Cl1 Cl-1 0.1498 0.1974 0.1252 1 0.0 0
C3 C+1 0.136 0.2137 0.6067 1 0.0 3
C1 C+1 0.0211 0.5 0.9244 1 0.0 0
Cl2 Cl-1 0.2495 0 -0.0689 1 0.0 0
S1 S-2 0.047 0.3756 0.8307 1 0.0 0
Cl3 Cl-1 0.035 0 0.286 1 0.0 0
C2 C+1 0.0959 0.439 0.6722 1 0.0 0
S2 S-2 0.1376 0.3584 0.5204 1 0.0 0
